data_4110824
loop_
_publ_author_name
'Cory A. Jaska'
'David J. H. Emslie'
'Michael J. D. Bosdet'
'Warren E. Piers'
'Ted S. Sorensen'
'Masood Parvez'

_publ_contact_author
;
    Masood Parvez
    Department of Chemistry
    University of Calgary
    2500 University Drive N.W.
    Calgary, Alberta, Canada T2N 1N4  
;
_publ_contact_author_email ' parvez@ucalgary.ca '
_publ_contact_author_fax ' (403)289-9488 '
_publ_contact_author_phone ' (403)220-5348 '
_publ_section_title
;
 Triphenylene Analogues with B2N2C2 Cores: Synthesis, Structure, Redox
 Behavior, and Photophysical Properties
;
_journal_name_full 'Journal of the American Chemical Society'
_journal_page_first 10885
_journal_page_last 10896
_journal_paper_doi 10.1021/ja063519p
_journal_volume 128
_journal_year 2006
_chemical_formula_sum 'C20 H24 B2 N2'
_chemical_formula_weight 314.03
_chemical_name_systematic
;
 ?
;
_space_group_IT_number 14
_symmetry_cell_setting monoclinic
_symmetry_space_group_name_Hall '-P 2ybc'
_symmetry_space_group_name_H-M 'P 1 21/c 1'
_atom_sites_solution_hydrogens geom
_atom_sites_solution_primary direct
_atom_sites_solution_secondary difmap
_audit_creation_method SHELXL-97
_cell_angle_alpha 90.00
_cell_angle_beta 92.972(16)
_cell_angle_gamma 90.00
_cell_formula_units_Z 4
_cell_length_a 9.889(3)
_cell_length_b 13.432(3)
_cell_length_c 13.471(5)
_cell_measurement_reflns_used 7812
_cell_measurement_temperature 173(2)
_cell_measurement_theta_max 27.5
_cell_measurement_theta_min 3.4
_cell_volume 1786.9(9)
_computing_cell_refinement 'HKL DENZO (Otwinowski & Minor, 1997)'
_computing_data_collection 'COLLECT (Hooft, 1998)'
_computing_data_reduction 'SCALEPACK (Otwinowski & Minor, 1997)'
_computing_molecular_graphics 'ORTEPII (Johnson, 1976)'
_computing_publication_material 'SHELXL-97 (Sheldrick, 1997)'
_computing_structure_refinement 'SHELXL-97 (Sheldrick, 1997)'
_computing_structure_solution 'SAPI91 (Fan, 1991)'
_diffrn_ambient_temperature 173(2)
_diffrn_measured_fraction_theta_full 0.995
_diffrn_measured_fraction_theta_max 0.995
_diffrn_measurement_device_type 'Nonius KappaCCD'
_diffrn_measurement_method '\w and \f'
_diffrn_radiation_monochromator graphite
_diffrn_radiation_source 'fine-focus sealed tube'
_diffrn_radiation_type MoK\a
_diffrn_radiation_wavelength 0.71073
_diffrn_reflns_av_R_equivalents 0.0256
_diffrn_reflns_av_sigmaI/netI 0.0394
_diffrn_reflns_limit_h_max 12
_diffrn_reflns_limit_h_min -12
_diffrn_reflns_limit_k_max 17
_diffrn_reflns_limit_k_min -16
_diffrn_reflns_limit_l_max 17
_diffrn_reflns_limit_l_min -17
_diffrn_reflns_number 7812
_diffrn_reflns_theta_full 27.45
_diffrn_reflns_theta_max 27.45
_diffrn_reflns_theta_min 3.39
_exptl_absorpt_coefficient_mu 0.067
_exptl_absorpt_correction_T_max 0.9947
_exptl_absorpt_correction_T_min 0.9921
_exptl_absorpt_correction_type multi-scan
_exptl_absorpt_process_details ' SORTAV: (Blessing, 1997) '
_exptl_crystal_colour red
_exptl_crystal_density_diffrn 1.167
_exptl_crystal_description prism
_exptl_crystal_F_000 672
_exptl_crystal_size_max 0.12
_exptl_crystal_size_mid 0.10
_exptl_crystal_size_min 0.08
_refine_diff_density_max 0.221
_refine_diff_density_min -0.189
_refine_diff_density_rms 0.038
_refine_ls_extinction_method none
_refine_ls_goodness_of_fit_ref 1.025
_refine_ls_hydrogen_treatment constr
_refine_ls_matrix_type full
_refine_ls_number_parameters 217
_refine_ls_number_reflns 4062
_refine_ls_number_restraints 0
_refine_ls_restrained_S_all 1.025
_refine_ls_R_factor_all 0.0783
_refine_ls_R_factor_gt 0.0511
_refine_ls_shift/su_max 0.000
_refine_ls_shift/su_mean 0.000
_refine_ls_structure_factor_coef Fsqd
_refine_ls_weighting_details 'calc w=1/[\s^2^(Fo^2^)+(0.0680P)^2^+0.5100P] where P=(Fo^2^+2Fc^2^)/3'
_refine_ls_weighting_scheme calc
_refine_ls_wR_factor_gt 0.1296
_refine_ls_wR_factor_ref 0.1481
_reflns_number_gt 2877
_reflns_number_total 4062
_reflns_threshold_expression >2sigma(I)
_cod_data_source_file ja063519psi20060627_120615.cif
_cod_data_source_block Compound_I
_cod_original_sg_symbol_H-M 'P 21/c'
_cod_database_code 4110824

loop_
_symmetry_equiv_pos_as_xyz
'x, y, z'
'-x, y+1/2, -z+1/2'
'-x, -y, -z'
'x, -y-1/2, z-1/2'

loop_
_atom_site_label
_atom_site_type_symbol
_atom_site_fract_x
_atom_site_fract_y
_atom_site_fract_z
_atom_site_U_iso_or_equiv
_atom_site_adp_type
_atom_site_occupancy
_atom_site_symmetry_multiplicity
_atom_site_calc_flag
_atom_site_refinement_flags
N1 N 0.66209(12) 0.02482(9) 0.43107(9) 0.0318(3) Uani 1 1 d .
N2 N 0.53954(12) 0.05752(9) 0.38368(9) 0.0325(3) Uani 1 1 d .
C1 C 0.72096(18) -0.06138(11) 0.39417(12) 0.0398(4) Uani 1 1 d .
H1 H 0.8043 -0.0859 0.4246 0.048 Uiso 1 1 d R
C2 C 0.66839(19) -0.11276(12) 0.31648(13) 0.0464(4) Uani 1 1 d .
H2 H 0.7132 -0.1714 0.2941 0.056 Uiso 1 1 d R
C3 C 0.54550(19) -0.07988(13) 0.26871(13) 0.0476(4) Uani 1 1 d .
H3 H 0.5070 -0.1157 0.2124 0.057 Uiso 1 1 d R
C4 C 0.48610(18) 0.00191(13) 0.30375(12) 0.0423(4) Uani 1 1 d .
H4 H 0.4017 0.0212 0.2708 0.051 Uiso 1 1 d R
C5 C 0.85314(16) 0.04316(12) 0.57119(12) 0.0381(4) Uani 1 1 d .
H5 H 0.8975 -0.0177 0.5545 0.046 Uiso 1 1 d R
C6 C 0.90373(15) 0.09979(12) 0.64783(12) 0.0378(4) Uani 1 1 d .
H6 H 0.9837 0.0788 0.6856 0.045 Uiso 1 1 d R
C7 C 0.84513(14) 0.19244(11) 0.67782(11) 0.0325(3) Uani 1 1 d .
C8 C 0.73049(15) 0.22798(11) 0.62923(11) 0.0313(3) Uani 1 1 d .
H8 H 0.6921 0.2900 0.6492 0.038 Uiso 1 1 d R
C9 C 0.66248(14) 0.17637(10) 0.54804(10) 0.0295(3) Uani 1 1 d .
C10 C 0.53950(14) 0.20919(10) 0.50094(11) 0.0297(3) Uani 1 1 d .
C11 C 0.46999(15) 0.29774(11) 0.53008(11) 0.0336(3) Uani 1 1 d .
H11 H 0.5118 0.3407 0.5796 0.040 Uiso 1 1 d R
C12 C 0.34577(15) 0.32462(11) 0.48984(11) 0.0349(4) Uani 1 1 d .
C13 C 0.27822(16) 0.26387(12) 0.41474(12) 0.0388(4) Uani 1 1 d .
H13 H 0.1896 0.2819 0.3884 0.047 Uiso 1 1 d R
C14 C 0.33312(16) 0.17997(12) 0.37642(11) 0.0383(4) Uani 1 1 d .
H14 H 0.2839 0.1438 0.3248 0.046 Uiso 1 1 d R
C15 C 0.91175(16) 0.24428(12) 0.76786(11) 0.0385(4) Uani 1 1 d .
H15 H 1.0077 0.2373 0.7625 0.046 Uiso 1 1 d R
C16 C 0.8700(2) 0.19341(15) 0.86283(13) 0.0559(5) Uani 1 1 d .
H16A H 0.9125 0.2263 0.9195 0.067 Uiso 1 1 d R
H16B H 0.8976 0.1249 0.8624 0.067 Uiso 1 1 d R
H16C H 0.7734 0.1971 0.8663 0.067 Uiso 1 1 d R
C17 C 0.88440(19) 0.35526(13) 0.77335(14) 0.0485(4) Uani 1 1 d .
H17A H 0.9298 0.3825 0.8319 0.058 Uiso 1 1 d R
H17B H 0.7887 0.3659 0.7760 0.058 Uiso 1 1 d R
H17C H 0.9167 0.3875 0.7156 0.058 Uiso 1 1 d R
C18 C 0.27497(17) 0.41674(12) 0.52723(13) 0.0417(4) Uani 1 1 d .
H18 H 0.3400 0.4523 0.5691 0.050 Uiso 1 1 d R
C19 C 0.1561(2) 0.38776(15) 0.58876(15) 0.0559(5) Uani 1 1 d .
H19A H 0.1124 0.4465 0.6119 0.067 Uiso 1 1 d R
H19B H 0.1875 0.3482 0.6446 0.067 Uiso 1 1 d R
H19C H 0.0929 0.3498 0.5476 0.067 Uiso 1 1 d R
C20 C 0.2309(2) 0.48788(14) 0.44418(15) 0.0533(5) Uani 1 1 d .
H20A H 0.1874 0.5451 0.4709 0.064 Uiso 1 1 d R
H20B H 0.1687 0.4539 0.3988 0.064 Uiso 1 1 d R
H20C H 0.3086 0.5087 0.4097 0.064 Uiso 1 1 d R
B1 B 0.72487(17) 0.07969(12) 0.51444(12) 0.0312(4) Uani 1 1 d .
B2 B 0.47245(17) 0.14693(13) 0.41834(12) 0.0315(4) Uani 1 1 d .

loop_
_atom_site_aniso_label
_atom_site_aniso_U_11
_atom_site_aniso_U_22
_atom_site_aniso_U_33
_atom_site_aniso_U_23
_atom_site_aniso_U_13
_atom_site_aniso_U_12
N1 0.0367(7) 0.0299(6) 0.0294(6) 0.0011(5) 0.0065(5) 0.0017(5)
N2 0.0368(7) 0.0341(7) 0.0267(6) -0.0007(5) 0.0028(5) -0.0048(5)
C1 0.0520(10) 0.0330(8) 0.0355(8) -0.0009(6) 0.0130(7) 0.0057(7)
C2 0.0663(12) 0.0354(8) 0.0389(9) -0.0061(7) 0.0168(8) 0.0002(8)
C3 0.0617(11) 0.0464(9) 0.0353(9) -0.0110(7) 0.0102(8) -0.0119(8)
C4 0.0487(10) 0.0471(9) 0.0313(8) -0.0068(7) 0.0035(7) -0.0093(7)
C5 0.0385(8) 0.0357(8) 0.0403(9) 0.0007(7) 0.0054(7) 0.0104(6)
C6 0.0309(8) 0.0418(9) 0.0404(9) 0.0027(7) -0.0008(6) 0.0095(6)
C7 0.0292(7) 0.0365(8) 0.0317(8) 0.0021(6) 0.0010(6) 0.0018(6)
C8 0.0326(8) 0.0277(7) 0.0336(8) -0.0002(6) 0.0009(6) 0.0029(6)
C9 0.0299(7) 0.0296(7) 0.0291(7) 0.0021(6) 0.0031(6) 0.0002(6)
C10 0.0306(7) 0.0297(7) 0.0288(7) 0.0034(6) 0.0018(6) 0.0007(6)
C11 0.0338(8) 0.0311(8) 0.0353(8) 0.0002(6) -0.0032(6) 0.0025(6)
C12 0.0350(8) 0.0347(8) 0.0346(8) 0.0049(6) -0.0003(6) 0.0043(6)
C13 0.0338(8) 0.0450(9) 0.0369(8) 0.0081(7) -0.0055(6) 0.0037(7)
C14 0.0411(9) 0.0423(9) 0.0306(8) 0.0021(6) -0.0058(6) -0.0045(7)
C15 0.0317(8) 0.0481(9) 0.0351(8) -0.0007(7) -0.0046(6) 0.0053(7)
C16 0.0729(13) 0.0581(11) 0.0361(9) 0.0042(8) -0.0028(9) 0.0040(10)
C17 0.0538(11) 0.0468(10) 0.0436(10) -0.0070(8) -0.0092(8) -0.0046(8)
C18 0.0398(9) 0.0403(9) 0.0444(9) 0.0008(7) -0.0033(7) 0.0095(7)
C19 0.0600(12) 0.0564(11) 0.0520(11) 0.0028(9) 0.0116(9) 0.0149(9)
C20 0.0617(12) 0.0455(10) 0.0527(11) 0.0060(8) 0.0032(9) 0.0165(9)
B1 0.0341(9) 0.0309(8) 0.0292(8) 0.0021(7) 0.0056(7) 0.0002(7)
B2 0.0350(9) 0.0321(8) 0.0277(8) 0.0034(7) 0.0037(7) -0.0018(7)

loop_
_atom_type_symbol
_atom_type_description
_atom_type_scat_dispersion_real
_atom_type_scat_dispersion_imag
_atom_type_scat_source
C C 0.0033 0.0016 'International Tables Vol C Tables 4.2.6.8 and 6.1.1.4'
H H 0.0000 0.0000 'International Tables Vol C Tables 4.2.6.8 and 6.1.1.4'
B B 0.0013 0.0007 'International Tables Vol C Tables 4.2.6.8 and 6.1.1.4'
N N 0.0061 0.0033 'International Tables Vol C Tables 4.2.6.8 and 6.1.1.4'

loop_
_geom_angle_atom_site_label_1
_geom_angle_atom_site_label_2
_geom_angle_atom_site_label_3
_geom_angle
C1 N1 N2 117.43(12)
C1 N1 B1 121.64(13)
N2 N1 B1 120.93(12)
C4 N2 N1 117.77(13)
C4 N2 B2 121.88(13)
N1 N2 B2 120.35(12)
C2 C1 N1 123.61(16)
C2 C1 H1 116.7
N1 C1 H1 119.7
C1 C2 C3 119.00(16)
C1 C2 H2 120.2
C3 C2 H2 120.8
C4 C3 C2 118.43(16)
C4 C3 H3 121.7
C2 C3 H3 119.9
C3 C4 N2 123.74(16)
C3 C4 H4 116.3
N2 C4 H4 119.9
C6 C5 B1 117.68(14)
C6 C5 H5 120.0
B1 C5 H5 122.3
C5 C6 C7 124.07(14)
C5 C6 H6 120.0
C7 C6 H6 116.0
C8 C7 C6 120.27(14)
C8 C7 C15 122.52(14)
C6 C7 C15 117.14(13)
C7 C8 C9 122.82(13)
C7 C8 H8 120.0
C9 C8 H8 117.2
C10 C9 C8 123.43(13)
C10 C9 B1 119.15(13)
C8 C9 B1 117.38(13)
C9 C10 C11 123.22(13)
C9 C10 B2 119.39(13)
C11 C10 B2 117.33(13)
C12 C11 C10 122.90(14)
C12 C11 H11 117.6
C10 C11 H11 119.5
C11 C12 C13 120.33(14)
C11 C12 C18 120.26(14)
C13 C12 C18 119.35(13)
C14 C13 C12 123.78(14)
C14 C13 H13 116.3
C12 C13 H13 119.9
C13 C14 B2 117.98(14)
C13 C14 H14 119.7
B2 C14 H14 122.3
C17 C15 C7 114.72(13)
C17 C15 C16 110.02(15)
C7 C15 C16 109.83(14)
C17 C15 H15 106.2
C7 C15 H15 106.5
C16 C15 H15 109.3
C15 C16 H16A 109.5
C15 C16 H16B 109.6
H16A C16 H16B 109.5
C15 C16 H16C 109.3
H16A C16 H16C 109.5
H16B C16 H16C 109.5
C15 C17 H17A 109.7
C15 C17 H17B 109.0
H17A C17 H17B 109.5
C15 C17 H17C 109.7
H17A C17 H17C 109.5
H17B C17 H17C 109.5
C20 C18 C12 112.80(14)
C20 C18 C19 111.21(15)
C12 C18 C19 110.72(14)
C20 C18 H18 106.1
C12 C18 H18 107.1
C19 C18 H18 108.6
C18 C19 H19A 109.9
C18 C19 H19B 109.9
H19A C19 H19B 109.5
C18 C19 H19C 108.6
H19A C19 H19C 109.5
H19B C19 H19C 109.5
C18 C20 H20A 110.2
C18 C20 H20B 108.7
H20A C20 H20B 109.5
C18 C20 H20C 109.5
H20A C20 H20C 109.5
H20B C20 H20C 109.5
N1 B1 C9 120.00(13)
N1 B1 C5 122.25(14)
C9 B1 C5 117.75(14)
N2 B2 C10 119.96(13)
N2 B2 C14 122.46(14)
C10 B2 C14 117.56(14)

loop_
_geom_bond_atom_site_label_1
_geom_bond_atom_site_label_2
_geom_bond_distance
N1 C1 1.3989(19)
N1 N2 1.4103(17)
N1 B1 1.455(2)
N2 C4 1.3919(19)
N2 B2 1.460(2)
C1 C2 1.336(2)
C1 H1 0.9600
C2 C3 1.416(3)
C2 H2 0.9601
C3 C4 1.343(2)
C3 H3 0.9600
C4 H4 0.9600
C5 C6 1.357(2)
C5 B1 1.528(2)
C5 H5 0.9600
C6 C7 1.440(2)
C6 H6 0.9600
C7 C8 1.365(2)
C7 C15 1.519(2)
C8 C9 1.433(2)
C8 H8 0.9601
C9 C10 1.413(2)
C9 B1 1.517(2)
C10 C11 1.438(2)
C10 B2 1.517(2)
C11 C12 1.365(2)
C11 H11 0.9600
C12 C13 1.437(2)
C12 C18 1.520(2)
C13 C14 1.364(2)
C13 H13 0.9600
C14 B2 1.528(2)
C14 H14 0.9599
C15 C17 1.518(2)
C15 C16 1.526(2)
C15 H15 0.9600
C16 H16A 0.9600
C16 H16B 0.9600
C16 H16C 0.9600
C17 H17A 0.9600
C17 H17B 0.9600
C17 H17C 0.9600
C18 C20 1.518(2)
C18 C19 1.524(3)
C18 H18 0.9600
C19 H19A 0.9601
C19 H19B 0.9600
C19 H19C 0.9599
C20 H20A 0.9600
C20 H20B 0.9600
C20 H20C 0.9600

loop_
_geom_torsion_atom_site_label_1
_geom_torsion_atom_site_label_2
_geom_torsion_atom_site_label_3
_geom_torsion_atom_site_label_4
_geom_torsion
C1 N1 N2 C4 -0.06(19)
B1 N1 N2 C4 179.33(13)
C1 N1 N2 B2 179.97(13)
B1 N1 N2 B2 -0.65(19)
N2 N1 C1 C2 0.9(2)
B1 N1 C1 C2 -178.47(15)
N1 C1 C2 C3 -0.8(3)
C1 C2 C3 C4 -0.2(3)
C2 C3 C4 N2 1.1(3)
N1 N2 C4 C3 -0.9(2)
B2 N2 C4 C3 179.04(15)
B1 C5 C6 C7 -0.9(2)
C5 C6 C7 C8 0.9(2)
C5 C6 C7 C15 177.68(15)
C6 C7 C8 C9 0.5(2)
C15 C7 C8 C9 -176.11(14)
C7 C8 C9 C10 176.10(14)
C7 C8 C9 B1 -1.7(2)
C8 C9 C10 C11 -0.2(2)
B1 C9 C10 C11 177.55(14)
C8 C9 C10 B2 -177.47(13)
B1 C9 C10 B2 0.3(2)
C9 C10 C11 C12 -174.42(14)
B2 C10 C11 C12 2.9(2)
C10 C11 C12 C13 -0.1(2)
C10 C11 C12 C18 177.26(14)
C11 C12 C13 C14 -2.6(2)
C18 C12 C13 C14 179.98(15)
C12 C13 C14 B2 2.1(2)
C8 C7 C15 C17 -25.7(2)
C6 C7 C15 C17 157.63(15)
C8 C7 C15 C16 98.86(18)
C6 C7 C15 C16 -77.85(18)
C11 C12 C18 C20 127.22(17)
C13 C12 C18 C20 -55.4(2)
C11 C12 C18 C19 -107.42(18)
C13 C12 C18 C19 69.98(19)
C1 N1 B1 C9 176.13(13)
N2 N1 B1 C9 -3.2(2)
C1 N1 B1 C5 -4.2(2)
N2 N1 B1 C5 176.42(13)
C10 C9 B1 N1 3.4(2)
C8 C9 B1 N1 -178.76(13)
C10 C9 B1 C5 -176.30(13)
C8 C9 B1 C5 1.6(2)
C6 C5 B1 N1 179.98(14)
C6 C5 B1 C9 -0.4(2)
C4 N2 B2 C10 -175.65(13)
N1 N2 B2 C10 4.3(2)
C4 N2 B2 C14 6.1(2)
N1 N2 B2 C14 -173.93(13)
C9 C10 B2 N2 -4.1(2)
C11 C10 B2 N2 178.47(13)
C9 C10 B2 C14 174.25(13)
C11 C10 B2 C14 -3.2(2)
C13 C14 B2 N2 179.10(14)
C13 C14 B2 C10 0.8(2)

loop_
_cod_related_entry_id
_cod_related_entry_database
_cod_related_entry_code
1 ChemSpider 30660411
